data_7133987
loop_
_publ_author_name
'Kuruppu, Udara M.'
'Magdaleno, Alvaro J.'
'Kshirsagar, Anuraj S.'
'Donnadieu, Bruno'
'Prins, Ferry'
'Gangishetty, Mahesh K.'

_publ_section_title
;
 Interstitial and substitutional doping of Mn<sup>2+</sup> in 2D
 PEA<sub>2</sub>PbBr<sub>4</sub> and BA<sub>2</sub>PbBr<sub>4</sub>
 perovskites.
;
_journal_issue 100
_journal_name_full 'Chemical communications (Cambridge, England)'
_journal_page_first 14960
_journal_page_last 14963
_journal_paper_doi 10.1039/d4cc04074k
_journal_volume 60
_journal_year 2024
_chemical_formula_moiety 'C4 H11 Br Mn0.80 N Pb0.70'
_chemical_formula_sum 'C4 H11 Br Mn0.8 N Pb0.7'
_chemical_formula_weight 342.03
_space_group_crystal_system orthorhombic
_space_group_IT_number 61
_space_group_name_Hall '-P 2ac 2ab'
_space_group_name_H-M_alt 'P b c a'
_atom_sites_solution_hydrogens geom
_audit_creation_method SHELXL-2019/1
_cell_angle_alpha 90
_cell_angle_beta 90
_cell_angle_gamma 90
_cell_formula_units_Z 8
_cell_length_a 8.2611(9)
_cell_length_b 8.1366(9)
_cell_length_c 27.461(3)
_cell_measurement_reflns_used 5916
_cell_measurement_temperature 100(2)
_cell_measurement_theta_max 30.566
_cell_measurement_theta_min 2.878
_cell_volume 1845.9(4)
_computing_cell_refinement 'APEX5 v2023.9.2'
_computing_data_collection 'APEX5 v2023.9.2'
_computing_data_reduction 'Saint, APEX5 v2023.9.2.'
_computing_molecular_graphics 'Mercury 2022-3.0,POV-Ray v 3.7'
_computing_publication_material 'APEX5 v2023.9.2'
_computing_structure_refinement 'SHELXL-2019/1 (Sheldrick, 2019)'
_computing_structure_solution SHELXT
_diffrn_ambient_temperature 100(2)
_diffrn_measured_fraction_theta_full 0.994
_diffrn_measured_fraction_theta_max 0.994
_diffrn_measurement_device_type 'Bruker AXS D8 Venture'
_diffrn_measurement_method 'profile data from \q/2\q scans'
_diffrn_radiation_type MoK\a
_diffrn_radiation_wavelength 0.71073
_diffrn_reflns_av_R_equivalents 0.0662
_diffrn_reflns_av_unetI/netI 0.0291
_diffrn_reflns_Laue_measured_fraction_full 0.994
_diffrn_reflns_Laue_measured_fraction_max 0.994
_diffrn_reflns_limit_h_max 11
_diffrn_reflns_limit_h_min -11
_diffrn_reflns_limit_k_max 10
_diffrn_reflns_limit_k_min -11
_diffrn_reflns_limit_l_max 39
_diffrn_reflns_limit_l_min -39
_diffrn_reflns_number 53748
_diffrn_reflns_point_group_measured_fraction_full 0.994
_diffrn_reflns_point_group_measured_fraction_max 0.994
_diffrn_reflns_theta_full 25.242
_diffrn_reflns_theta_max 30.566
_diffrn_reflns_theta_min 2.878
_exptl_absorpt_coefficient_mu 18.124
_exptl_absorpt_correction_T_max 0.305
_exptl_absorpt_correction_T_min 0.077
_exptl_absorpt_correction_type multi-scan
_exptl_absorpt_process_details Sadabs
_exptl_crystal_colour colorless
_exptl_crystal_density_diffrn 2.462
_exptl_crystal_description 'prism frag'
_exptl_crystal_F_000 1235
_exptl_crystal_size_max 0.291
_exptl_crystal_size_mid 0.254
_exptl_crystal_size_min 0.086
_refine_diff_density_max 6.092
_refine_diff_density_min -6.184
_refine_diff_density_rms 0.961
_refine_ls_extinction_method none
_refine_ls_goodness_of_fit_ref 1.306
_refine_ls_hydrogen_treatment constr
_refine_ls_matrix_type full
_refine_ls_number_parameters 76
_refine_ls_number_reflns 2817
_refine_ls_number_restraints 12
_refine_ls_restrained_S_all 1.305
_refine_ls_R_factor_all 0.0919
_refine_ls_R_factor_gt 0.0876
_refine_ls_shift/su_max 0.000
_refine_ls_shift/su_mean 0.000
_refine_ls_structure_factor_coef Fsqd
_refine_ls_weighting_details 'w=1/[\s^2^(Fo^2^)+(0.1546P)^2^+39.6749P] where P=(Fo^2^+2Fc^2^)/3'
_refine_ls_weighting_scheme calc
_refine_ls_wR_factor_gt 0.2705
_refine_ls_wR_factor_ref 0.2757
_reflns_Friedel_coverage 0.000
_reflns_number_gt 2598
_reflns_number_total 2817
_reflns_threshold_expression 'I > 2\s(I)'
_cod_data_source_file d4cc04074k2.cif
_cod_data_source_block mo-ba_400_mn_a
_cod_depositor_comments 'Adding full bibliography for 7133987--7133988.cif.'
_cod_original_formula_sum 'C4 H11 Br Mn0.80 N Pb0.70'
_cod_database_code 7133987
_shelx_space_group_comment
;
The symmetry employed for this shelxl refinement is uniquely defined
by the following loop, which should always be used as a source of
symmetry information in preference to the above space-group names.
They are only intended as comments.
;
_shelx_estimated_absorpt_t_min 0.077
_shelx_estimated_absorpt_t_max 0.305

loop_
_space_group_symop_operation_xyz
'x, y, z'
'-x+1/2, -y, z+1/2'
'-x, y+1/2, -z+1/2'
'x+1/2, -y+1/2, -z'
'-x, -y, -z'
'x-1/2, y, -z-1/2'
'x, -y-1/2, z-1/2'
'-x-1/2, y-1/2, z'

loop_
_atom_site_label
_atom_site_type_symbol
_atom_site_fract_x
_atom_site_fract_y
_atom_site_fract_z
_atom_site_U_iso_or_equiv
_atom_site_adp_type
_atom_site_occupancy
_atom_site_site_symmetry_order
_atom_site_calc_flag
_atom_site_refinement_flags_posn
_atom_site_refinement_flags_adp
_atom_site_refinement_flags_occupancy
_atom_site_disorder_assembly
_atom_site_disorder_group
Pb1 Pb 0.500000 1.000000 0.500000 0.0113(3) Uani 1 2 d S . P . .
Mn1 Mn 0.305(4) 0.696(3) 0.4993(8) 0.0166(12) Uani 0.8 1 d . . P A 1
Pb2 Pb 0.313(3) 0.684(3) 0.4979(7) 0.0166(12) Uani 0.2 1 d . . P A 2
Br1 Br 0.46897(18) 1.01812(14) 0.60931(5) 0.0175(3) Uani 1 1 d . . . . .
N1 N 0.4262(11) 0.4223(12) 0.5891(4) 0.0180(17) Uani 1 1 d . . . . .
H1U H 0.357010 0.364260 0.606389 0.022 Uiso 1 1 calc R U . . .
H1V H 0.426112 0.414825 0.557155 0.022 Uiso 1 1 calc R U . . .
C2 C 0.5185(15) 0.5235(15) 0.6696(5) 0.017(2) Uani 1 1 d . U . . .
H2A H 0.406054 0.555512 0.677681 0.020 Uiso 1 1 calc R U . . .
H2B H 0.535364 0.408966 0.680723 0.020 Uiso 1 1 calc R U . . .
C3 C 0.6378(15) 0.6382(18) 0.6961(5) 0.029(3) Uani 1 1 d . . . . .
H3A H 0.749759 0.609216 0.686567 0.034 Uiso 1 1 calc R U . . .
H3B H 0.617519 0.752953 0.685787 0.034 Uiso 1 1 calc R U . . .
C1 C 0.5440(13) 0.5335(15) 0.6141(4) 0.019(2) Uani 1 1 d . U . . .
H1A H 0.527744 0.648015 0.602930 0.022 Uiso 1 1 calc R U . . .
H1B H 0.656046 0.500348 0.605912 0.022 Uiso 1 1 calc R U . . .
C4 C 0.622(2) 0.627(3) 0.7505(5) 0.051(5) Uani 1 1 d . . . . .
H4A H 0.507671 0.625984 0.759534 0.076 Uiso 1 1 calc R U . . .
H4B H 0.675516 0.722062 0.765553 0.076 Uiso 1 1 calc R U . . .
H4C H 0.674152 0.525755 0.761974 0.076 Uiso 1 1 calc R U . . .

loop_
_atom_site_aniso_label
_atom_site_aniso_U_11
_atom_site_aniso_U_22
_atom_site_aniso_U_33
_atom_site_aniso_U_23
_atom_site_aniso_U_13
_atom_site_aniso_U_12
Pb1 0.0087(4) 0.0083(4) 0.0168(4) -0.00059(15) 0.00042(14) -0.00002(15)
Mn1 0.013(2) 0.011(3) 0.0259(10) -0.0027(12) 0.0041(10) -0.0039(18)
Pb2 0.013(2) 0.011(3) 0.0259(10) -0.0027(12) 0.0041(10) -0.0039(18)
Br1 0.0171(5) 0.0148(5) 0.0206(6) 0.0006(4) -0.0025(4) 0.0038(4)
N1 0.008(3) 0.022(4) 0.024(4) -0.005(4) 0.002(3) -0.003(3)
C2 0.012(4) 0.016(4) 0.022(5) 0.001(4) -0.002(4) -0.014(3)
C3 0.017(6) 0.037(7) 0.032(6) -0.005(5) -0.007(5) -0.002(5)
C1 0.008(4) 0.024(5) 0.024(5) 0.003(4) 0.001(4) -0.006(4)
C4 0.035(8) 0.095(15) 0.023(6) -0.024(8) -0.010(5) 0.005(9)

loop_
_atom_type_symbol
_atom_type_description
_atom_type_scat_dispersion_real
_atom_type_scat_dispersion_imag
_atom_type_scat_source
C C 0.0033 0.0016 'International Tables Vol C Tables 4.2.6.8 and 6.1.1.4'
H H 0.0000 0.0000 'International Tables Vol C Tables 4.2.6.8 and 6.1.1.4'
Br Br -0.2901 2.4595 'International Tables Vol C Tables 4.2.6.8 and 6.1.1.4'
Pb Pb -3.3944 10.1111 'International Tables Vol C Tables 4.2.6.8 and 6.1.1.4'
Mn Mn 0.3368 0.7283 'International Tables Vol C Tables 4.2.6.8 and 6.1.1.4'
N N 0.0061 0.0033 'International Tables Vol C Tables 4.2.6.8 and 6.1.1.4'

loop_
_geom_angle_atom_site_label_1
_geom_angle_atom_site_label_2
_geom_angle_atom_site_label_3
_geom_angle
_geom_angle_site_symmetry_1
_geom_angle_site_symmetry_3
_geom_angle_publ_flag
Mn1 Pb1 Mn1 180.0 . 5_676 ?
Mn1 Pb1 Mn1 89.2(2) . 8_665 ?
Mn1 Pb1 Mn1 90.8(2) 5_676 8_665 ?
Mn1 Pb1 Mn1 90.8(2) . 4_566 ?
Mn1 Pb1 Mn1 89.2(2) 5_676 4_566 ?
Mn1 Pb1 Mn1 180.0 8_665 4_566 ?
Mn1 Pb1 Pb2 87.0(11) . 8_665 ?
Mn1 Pb1 Pb2 93.0(11) 5_676 8_665 ?
Mn1 Pb1 Pb2 2.4(10) 8_665 8_665 ?
Mn1 Pb1 Pb2 177.6(10) 4_566 8_665 ?
Mn1 Pb1 Pb2 93.0(11) . 4_566 ?
Mn1 Pb1 Pb2 87.0(11) 5_676 4_566 ?
Mn1 Pb1 Pb2 177.6(10) 8_665 4_566 ?
Mn1 Pb1 Pb2 2.4(10) 4_566 4_566 ?
Mn1 Pb1 Pb2 177.8(11) . 5_676 ?
Mn1 Pb1 Pb2 2.2(11) 5_676 5_676 ?
Mn1 Pb1 Pb2 88.7(11) 8_665 5_676 ?
Mn1 Pb1 Pb2 91.3(11) 4_566 5_676 ?
Pb2 Pb1 Pb2 89.1(3) 8_665 . ?
Pb2 Pb1 Pb2 90.9(3) 4_566 . ?
Pb2 Pb1 Pb2 180.0 5_676 . ?
Mn1 Pb1 Br1 90.0(4) . . ?
Mn1 Pb1 Br1 90.0(4) 5_676 . ?
Mn1 Pb1 Br1 84.7(4) 8_665 . ?
Mn1 Pb1 Br1 95.3(4) 4_566 . ?
Pb2 Pb1 Br1 85.5(4) 8_665 . ?
Pb2 Pb1 Br1 94.5(4) 4_566 . ?
Pb2 Pb1 Br1 89.0(4) 5_676 . ?
Pb2 Pb1 Br1 91.0(4) . . ?
Mn1 Pb1 Br1 90.0(4) . 5_676 ?
Mn1 Pb1 Br1 90.0(4) 5_676 5_676 ?
Mn1 Pb1 Br1 95.3(4) 8_665 5_676 ?
Mn1 Pb1 Br1 84.7(4) 4_566 5_676 ?
Pb2 Pb1 Br1 94.5(4) 8_665 5_676 ?
Pb2 Pb1 Br1 85.5(4) 4_566 5_676 ?
Pb2 Pb1 Br1 91.0(4) 5_676 5_676 ?
Pb2 Pb1 Br1 89.0(4) . 5_676 ?
Br1 Pb1 Br1 180.0 . 5_676 ?
Pb1 Mn1 Pb1 155.4(11) . 4_466 ?
Pb1 Pb2 Pb1 150.9(10) 4_466 . ?
C1 N1 H1U 120.0 . . ?
C1 N1 H1V 120.0 . . ?
H1U N1 H1V 120.0 . . ?
C3 C2 C1 110.3(10) . . ?
C3 C2 H2A 109.6 . . ?
C1 C2 H2A 109.6 . . ?
C3 C2 H2B 109.6 . . ?
C1 C2 H2B 109.6 . . ?
H2A C2 H2B 108.1 . . ?
C4 C3 C2 112.3(13) . . ?
C4 C3 H3A 109.1 . . ?
C2 C3 H3A 109.1 . . ?
C4 C3 H3B 109.1 . . ?
C2 C3 H3B 109.1 . . ?
H3A C3 H3B 107.9 . . ?
N1 C1 C2 109.4(9) . . ?
N1 C1 H1A 109.8 . . ?
C2 C1 H1A 109.8 . . ?
N1 C1 H1B 109.8 . . ?
C2 C1 H1B 109.8 . . ?
H1A C1 H1B 108.2 . . ?
C3 C4 H4A 109.5 . . ?
C3 C4 H4B 109.5 . . ?
H4A C4 H4B 109.5 . . ?
C3 C4 H4C 109.5 . . ?
H4A C4 H4C 109.5 . . ?
H4B C4 H4C 109.5 . . ?

loop_
_geom_bond_atom_site_label_1
_geom_bond_atom_site_label_2
_geom_bond_distance
_geom_bond_site_symmetry_2
_geom_bond_publ_flag
Pb1 Mn1 2.95(3) . ?
Pb1 Mn1 2.95(3) 5_676 ?
Pb1 Mn1 2.98(3) 8_665 ?
Pb1 Mn1 2.98(3) 4_566 ?
Pb1 Pb2 2.99(3) 8_665 ?
Pb1 Pb2 2.99(3) 4_566 ?
Pb1 Pb2 3.00(3) 5_676 ?
Pb1 Pb2 3.00(3) . ?
Pb1 Br1 3.0164(13) . ?
Pb1 Br1 3.0165(13) 5_676 ?
N1 C1 1.496(14) . ?
N1 H1U 0.8800 . ?
N1 H1V 0.8800 . ?
C2 C3 1.540(17) . ?
C2 C1 1.541(17) . ?
C2 H2A 0.9900 . ?
C2 H2B 0.9900 . ?
C3 C4 1.502(19) . ?
C3 H3A 0.9900 . ?
C3 H3B 0.9900 . ?
C1 H1A 0.9900 . ?
C1 H1B 0.9900 . ?
C4 H4A 0.9800 . ?
C4 H4B 0.9800 . ?
C4 H4C 0.9800 . ?

loop_
_geom_torsion_atom_site_label_1
_geom_torsion_atom_site_label_2
_geom_torsion_atom_site_label_3
_geom_torsion_atom_site_label_4
_geom_torsion
_geom_torsion_site_symmetry_1
_geom_torsion_site_symmetry_2
_geom_torsion_site_symmetry_3
_geom_torsion_site_symmetry_4
_geom_torsion_publ_flag
C1 C2 C3 C4 -177.5(12) . . . . ?
C3 C2 C1 N1 -179.6(10) . . . . ?
